data_4001948
loop_
_publ_author_name
'Kuo, Shu-Ming'
'Chang, Yu-Ming'
'Chung, In'
'Jang, Joon-Ik'
'Her, Bo-Hsian'
'Yang, Siao-Han'
'Ketterson, John B.'
'Kanatzidis, Mercouri G.'
'Hsu, Kuei-Fang'

_publ_section_title
;
 New Metal Chalcogenides Ba4CuGa5Q12(Q = S, Se) Displaying Strong Infrared
 Nonlinear Optical Response
;
_journal_issue 12
_journal_name_full 'Chemistry of Materials'
_journal_page_first 2427
_journal_paper_doi 10.1021/cm400311v
_journal_volume 25
_journal_year 2013
_chemical_formula_moiety Ba4CuGaS9.3Se2.7
_chemical_formula_sum 'Ba Cu0.25 Ga1.25 S2.32 Se0.68'
_chemical_formula_weight 368.21
_space_group_IT_number 114
_symmetry_cell_setting tetragonal
_symmetry_space_group_name_Hall 'P -4 2n'
_symmetry_space_group_name_H-M 'P -4 21 c'
_atom_sites_solution_primary direct
_atom_sites_solution_secondary difmap
_audit_creation_method SHELXL-97
_cell_angle_alpha 90.00
_cell_angle_beta 90.00
_cell_angle_gamma 90.00
_cell_formula_units_Z 8
_cell_length_a 13.1585(2)
_cell_length_b 13.1585(2)
_cell_length_c 6.3520(2)
_cell_measurement_reflns_used 4281
_cell_measurement_temperature 296(2)
_cell_measurement_theta_max 28.35
_cell_measurement_theta_min 2.19
_cell_volume 1099.82(4)
_computing_cell_refinement 'Bruker APEX2'
_computing_data_collection 'Bruker APEX2'
_computing_data_reduction 'Bruker APEX2'
_computing_structure_refinement 'SHELXL-97 (Sheldrick, 1997)'
_computing_structure_solution 'SHELXS-97 (Sheldrick, 1990)'
_diffrn_ambient_temperature 296(2)
_diffrn_measured_fraction_theta_full 0.999
_diffrn_measured_fraction_theta_max 0.999
_diffrn_measurement_device_type 'CCD area detector'
_diffrn_measurement_method 'phi and omega scans'
_diffrn_radiation_monochromator graphite
_diffrn_radiation_source 'fine-focus sealed tube'
_diffrn_radiation_type MoK\a
_diffrn_radiation_wavelength 0.71073
_diffrn_reflns_av_R_equivalents 0.0312
_diffrn_reflns_av_sigmaI/netI 0.0212
_diffrn_reflns_limit_h_max 14
_diffrn_reflns_limit_h_min -17
_diffrn_reflns_limit_k_max 17
_diffrn_reflns_limit_k_min -17
_diffrn_reflns_limit_l_max 8
_diffrn_reflns_limit_l_min -7
_diffrn_reflns_number 8382
_diffrn_reflns_theta_full 28.36
_diffrn_reflns_theta_max 28.36
_diffrn_reflns_theta_min 2.19
_exptl_absorpt_coefficient_mu 19.335
_exptl_absorpt_correction_T_max 0.7457
_exptl_absorpt_correction_T_min 0.4797
_exptl_absorpt_correction_type multi-scan
_exptl_absorpt_process_details SADABS
_exptl_crystal_colour light-yellow
_exptl_crystal_density_diffrn 4.447
_exptl_crystal_density_method 'not measured'
_exptl_crystal_description columnar
_exptl_crystal_F_000 1297
_exptl_crystal_size_max 0.05
_exptl_crystal_size_mid 0.04
_exptl_crystal_size_min 0.04
_refine_diff_density_max 0.427
_refine_diff_density_min -0.740
_refine_diff_density_rms 0.159
_refine_ls_abs_structure_details 'Flack H D (1983), Acta Cryst. A39, 876-881'
_refine_ls_abs_structure_Flack 0.97(3)
_refine_ls_extinction_method none
_refine_ls_goodness_of_fit_ref 1.119
_refine_ls_matrix_type full
_refine_ls_number_parameters 60
_refine_ls_number_reflns 1378
_refine_ls_number_restraints 3
_refine_ls_restrained_S_all 1.119
_refine_ls_R_factor_all 0.0193
_refine_ls_R_factor_gt 0.0181
_refine_ls_shift/su_max 0.001
_refine_ls_shift/su_mean 0.000
_refine_ls_structure_factor_coef Fsqd
_refine_ls_weighting_details 'calc w=1/[\s^2^(Fo^2^)+(0.0180P)^2^+0.5707P] where P=(Fo^2^+2Fc^2^)/3'
_refine_ls_weighting_scheme calc
_refine_ls_wR_factor_gt 0.0398
_refine_ls_wR_factor_ref 0.0402
_reflns_number_gt 1326
_reflns_number_total 1378
_reflns_threshold_expression >2sigma(I)
_cod_data_source_file cm400311v_si_003.cif
_cod_data_source_block compound2
_cod_original_sg_symbol_H-M P-42(1)c
_cod_database_code 4001948

loop_
_symmetry_equiv_pos_as_xyz
'x, y, z'
'-x, -y, z'
'y, -x, -z'
'-y, x, -z'
'-x+1/2, y+1/2, -z+1/2'
'x+1/2, -y+1/2, -z+1/2'
'-y+1/2, -x+1/2, z+1/2'
'y+1/2, x+1/2, z+1/2'

loop_
_atom_site_label
_atom_site_type_symbol
_atom_site_fract_x
_atom_site_fract_y
_atom_site_fract_z
_atom_site_U_iso_or_equiv
_atom_site_adp_type
_atom_site_occupancy
_atom_site_symmetry_multiplicity
_atom_site_calc_flag
_atom_site_refinement_flags
Ba1 Ba 0.21472(2) 0.52942(2) 0.45837(5) 0.02528(8) Uani 1 1 d .
Ga1 Ga 0.13758(3) 0.24525(3) 0.44948(8) 0.01237(10) Uani 1 1 d .
Ga2 Ga 0.0000 0.0000 0.5000 0.01162(19) Uani 1 4 d S
Cu1 Cu 0.0000 0.5000 0.7083(3) 0.0184(3) Uani 0.50 2 d SP
S1 S 0.00509(6) 0.36027(5) 0.46118(12) 0.0175(2) Uani 0.635(13) 1 d P
Se1' Se 0.00509(6) 0.36027(5) 0.46118(12) 0.0175(2) Uani 0.355(6) 1 d P
S2 S 0.08182(7) 0.10550(6) 0.26499(13) 0.0157(3) Uani 0.772(13) 1 d P
Se2' Se 0.08182(7) 0.10550(6) 0.26499(13) 0.0157(3) Uani 0.205(6) 1 d P
S3 S 0.28423(7) 0.30489(7) 0.28564(13) 0.0177(3) Uani 0.841(13) 1 d P
Se3' Se 0.28423(7) 0.30489(7) 0.28564(13) 0.0177(3) Uani 0.159(6) 1 d P

loop_
_atom_site_aniso_label
_atom_site_aniso_U_11
_atom_site_aniso_U_22
_atom_site_aniso_U_33
_atom_site_aniso_U_23
_atom_site_aniso_U_13
_atom_site_aniso_U_12
Ba1 0.03119(15) 0.02175(14) 0.02289(13) -0.00481(12) 0.00137(14) 0.00361(12)
Ga1 0.0129(2) 0.0115(2) 0.0127(2) 0.00023(19) -0.00048(19) -0.00051(17)
Ga2 0.0116(2) 0.0116(2) 0.0117(4) 0.000 0.000 0.000
Cu1 0.0168(8) 0.0165(8) 0.0221(7) 0.000 0.000 -0.0032(6)
S1 0.0193(4) 0.0153(4) 0.0177(3) -0.0012(3) -0.0013(4) 0.0062(3)
Se1' 0.0193(4) 0.0153(4) 0.0177(3) -0.0012(3) -0.0013(4) 0.0062(3)
S2 0.0193(5) 0.0126(4) 0.0153(4) 0.0002(3) 0.0025(3) -0.0044(3)
Se2' 0.0193(5) 0.0126(4) 0.0153(4) 0.0002(3) 0.0025(3) -0.0044(3)
S3 0.0147(5) 0.0252(5) 0.0133(4) 0.0038(3) -0.0005(3) -0.0016(4)
Se3' 0.0147(5) 0.0252(5) 0.0133(4) 0.0038(3) -0.0005(3) -0.0016(4)

loop_
_atom_type_symbol
_atom_type_description
_atom_type_scat_dispersion_real
_atom_type_scat_dispersion_imag
_atom_type_scat_source
S S 0.1246 0.1234 'International Tables Vol C Tables 4.2.6.8 and 6.1.1.4'
Cu Cu 0.3201 1.2651 'International Tables Vol C Tables 4.2.6.8 and 6.1.1.4'
Ga Ga 0.2307 1.6083 'International Tables Vol C Tables 4.2.6.8 and 6.1.1.4'
Se Se -0.0929 2.2259 'International Tables Vol C Tables 4.2.6.8 and 6.1.1.4'
Ba Ba -0.3244 2.2819 'International Tables Vol C Tables 4.2.6.8 and 6.1.1.4'

loop_
_geom_angle_atom_site_label_1
_geom_angle_atom_site_label_2
_geom_angle_atom_site_label_3
_geom_angle
_geom_angle_site_symmetry_1
_geom_angle_site_symmetry_3
Se3' Ba1 S3 0.00(3) 3_566 3_566
Se3' Ba1 Se2' 70.83(2) 3_566 5
S3 Ba1 Se2' 70.83(2) 3_566 5
Se3' Ba1 S2 70.83(2) 3_566 5
S3 Ba1 S2 70.83(2) 3_566 5
Se2' Ba1 S2 0.00(4) 5 5
Se3' Ba1 Se1' 89.13(2) 3_566 2_565
S3 Ba1 Se1' 89.13(2) 3_566 2_565
Se2' Ba1 Se1' 127.70(2) 5 2_565
S2 Ba1 Se1' 127.70(2) 5 2_565
Se3' Ba1 S1 89.13(2) 3_566 2_565
S3 Ba1 S1 89.13(2) 3_566 2_565
Se2' Ba1 S1 127.70(2) 5 2_565
S2 Ba1 S1 127.70(2) 5 2_565
Se1' Ba1 S1 0.00(3) 2_565 2_565
Se3' Ba1 Cu1 99.57(3) 3_566 .
S3 Ba1 Cu1 99.57(3) 3_566 .
Se2' Ba1 Cu1 168.448(18) 5 .
S2 Ba1 Cu1 168.448(18) 5 .
Se1' Ba1 Cu1 43.68(2) 2_565 .
S1 Ba1 Cu1 43.68(2) 2_565 .
Se3' Ba1 Cu1 131.67(2) 3_566 7_554
S3 Ba1 Cu1 131.67(2) 3_566 7_554
Se2' Ba1 Cu1 123.16(3) 5 7_554
S2 Ba1 Cu1 123.16(3) 5 7_554
Se1' Ba1 Cu1 44.14(2) 2_565 7_554
S1 Ba1 Cu1 44.14(2) 2_565 7_554
Cu1 Ba1 Cu1 58.222(6) . 7_554
Se3' Ba1 S3 139.73(3) 3_566 .
S3 Ba1 S3 139.73(3) 3_566 .
Se2' Ba1 S3 84.26(2) 5 .
S2 Ba1 S3 84.26(2) 5 .
Se1' Ba1 S3 130.90(2) 2_565 .
S1 Ba1 S3 130.90(2) 2_565 .
Cu1 Ba1 S3 107.283(19) . .
Cu1 Ba1 S3 88.381(19) 7_554 .
Se3' Ba1 Se1' 134.45(2) 3_566 7_554
S3 Ba1 Se1' 134.45(2) 3_566 7_554
Se2' Ba1 Se1' 82.54(2) 5 7_554
S2 Ba1 Se1' 82.54(2) 5 7_554
Se1' Ba1 Se1' 78.588(17) 2_565 7_554
S1 Ba1 Se1' 78.588(17) 2_565 7_554
Cu1 Ba1 Se1' 100.84(3) . 7_554
Cu1 Ba1 Se1' 42.94(3) 7_554 7_554
S3 Ba1 Se1' 69.13(2) . 7_554
Se3' Ba1 S1 134.45(2) 3_566 7_554
S3 Ba1 S1 134.45(2) 3_566 7_554
Se2' Ba1 S1 82.54(2) 5 7_554
S2 Ba1 S1 82.54(2) 5 7_554
Se1' Ba1 S1 78.588(17) 2_565 7_554
S1 Ba1 S1 78.588(17) 2_565 7_554
Cu1 Ba1 S1 100.84(3) . 7_554
Cu1 Ba1 S1 42.94(3) 7_554 7_554
S3 Ba1 S1 69.13(2) . 7_554
Se1' Ba1 S1 0.00(3) 7_554 7_554
Se3' Ba1 Se1' 74.23(2) 3_566 7
S3 Ba1 Se1' 74.23(2) 3_566 7
Se2' Ba1 Se1' 135.12(2) 5 7
S2 Ba1 Se1' 135.12(2) 5 7
Se1' Ba1 Se1' 78.098(17) 2_565 7
S1 Ba1 Se1' 78.098(17) 2_565 7
Cu1 Ba1 Se1' 43.14(3) . 7
Cu1 Ba1 Se1' 101.05(3) 7_554 7
S3 Ba1 Se1' 106.07(2) . 7
Se1' Ba1 Se1' 142.24(2) 7_554 7
S1 Ba1 Se1' 142.24(2) 7_554 7
Se3' Ba1 S1 74.23(2) 3_566 7
S3 Ba1 S1 74.23(2) 3_566 7
Se2' Ba1 S1 135.12(2) 5 7
S2 Ba1 S1 135.12(2) 5 7
Se1' Ba1 S1 78.098(17) 2_565 7
S1 Ba1 S1 78.098(17) 2_565 7
Cu1 Ba1 S1 43.14(3) . 7
Cu1 Ba1 S1 101.05(3) 7_554 7
S3 Ba1 S1 106.07(2) . 7
Se1' Ba1 S1 142.24(2) 7_554 7
S1 Ba1 S1 142.24(2) 7_554 7
Se1' Ba1 S1 0.00(3) 7 7
Se3' Ba1 Se2' 77.21(2) 3_566 7
S3 Ba1 Se2' 77.21(2) 3_566 7
Se2' Ba1 Se2' 78.80(3) 5 7
S2 Ba1 Se2' 78.80(3) 5 7
Se1' Ba1 Se2' 144.37(2) 2_565 7
S1 Ba1 Se2' 144.37(2) 2_565 7
Cu1 Ba1 Se2' 105.84(3) . 7
Cu1 Ba1 Se2' 146.192(19) 7_554 7
S3 Ba1 Se2' 67.02(2) . 7
Se1' Ba1 Se2' 133.59(2) 7_554 7
S1 Ba1 Se2' 133.59(2) 7_554 7
Se1' Ba1 Se2' 66.594(19) 7 7
S1 Ba1 Se2' 66.594(19) 7 7
Se3' Ba1 S2 77.21(2) 3_566 7
S3 Ba1 S2 77.21(2) 3_566 7
Se2' Ba1 S2 78.80(3) 5 7
S2 Ba1 S2 78.80(3) 5 7
Se1' Ba1 S2 144.37(2) 2_565 7
S1 Ba1 S2 144.37(2) 2_565 7
Cu1 Ba1 S2 105.84(3) . 7
Cu1 Ba1 S2 146.192(19) 7_554 7
S3 Ba1 S2 67.02(2) . 7
Se1' Ba1 S2 133.59(2) 7_554 7
S1 Ba1 S2 133.59(2) 7_554 7
Se1' Ba1 S2 66.594(19) 7 7
S1 Ba1 S2 66.594(19) 7 7
Se2' Ba1 S2 0.00(4) 7 7
Se3' Ba1 S1 140.70(2) 3_566 .
S3 Ba1 S1 140.70(2) 3_566 .
Se2' Ba1 S1 148.45(2) 5 .
S2 Ba1 S1 148.45(2) 5 .
Se1' Ba1 S1 65.549(19) 2_565 .
S1 Ba1 S1 65.549(19) 2_565 .
Cu1 Ba1 S1 41.36(2) . .
Cu1 Ba1 S1 41.79(2) 7_554 .
S3 Ba1 S1 69.71(2) . .
Se1' Ba1 S1 71.906(16) 7_554 .
S1 Ba1 S1 71.906(16) 7_554 .
Se1' Ba1 S1 71.523(15) 7 .
S1 Ba1 S1 71.523(15) 7 .
Se2' Ba1 S1 105.58(2) 7 .
S2 Ba1 S1 105.58(2) 7 .
Se3' Ba1 Ga1 88.550(19) 3_566 7
S3 Ba1 Ga1 88.550(19) 3_566 7
Se2' Ba1 Ga1 115.106(19) 5 7
S2 Ba1 Ga1 115.106(19) 5 7
Se1' Ba1 Ga1 111.941(16) 2_565 7
S1 Ba1 Ga1 111.941(16) 2_565 7
Cu1 Ba1 Ga1 69.93(2) . 7
Cu1 Ba1 Ga1 116.41(2) 7_554 7
S3 Ba1 Ga1 73.684(17) . 7
Se1' Ba1 Ga1 136.773(17) 7_554 7
S1 Ba1 Ga1 136.773(17) 7_554 7
Se1' Ba1 Ga1 36.533(14) 7 7
S1 Ba1 Ga1 36.533(14) 7 7
Se2' Ba1 Ga1 36.329(16) 7 7
S2 Ba1 Ga1 36.329(16) 7 7
S1 Ba1 Ga1 75.175(14) . 7
Se3' Ba1 Ga1 148.35(2) 3_566 .
S3 Ba1 Ga1 148.35(2) 3_566 .
Se2' Ba1 Ga1 121.065(18) 5 .
S2 Ba1 Ga1 121.065(18) 5 .
Se1' Ba1 Ga1 101.465(16) 2_565 .
S1 Ba1 Ga1 101.465(16) 2_565 .
Cu1 Ba1 Ga1 70.480(10) . .
Cu1 Ba1 Ga1 69.619(10) 7_554 .
S3 Ba1 Ga1 36.810(17) . .
Se1' Ba1 Ga1 77.150(16) 7_554 .
S1 Ba1 Ga1 77.150(16) 7_554 .
Se1' Ba1 Ga1 78.888(16) 7 .
S1 Ba1 Ga1 78.888(16) 7 .
Se2' Ba1 Ga1 76.990(17) 7 .
S2 Ba1 Ga1 76.990(17) 7 .
S1 Ba1 Ga1 35.928(13) . .
Ga1 Ba1 Ga1 59.811(9) 7 .
Se3' Ga1 S3 0.00(5) 7 7
Se3' Ga1 S2 116.32(4) 7 .
S3 Ga1 S2 116.32(4) 7 .
Se3' Ga1 S1 109.22(4) 7 .
S3 Ga1 S1 109.22(4) 7 .
S2 Ga1 S1 107.43(3) . .
Se3' Ga1 S3 101.49(3) 7 .
S3 Ga1 S3 101.49(3) 7 .
S2 Ga1 S3 107.82(4) . .
S1 Ga1 S3 114.77(3) . .
Se3' Ga1 Ba1 164.43(3) 7 7_554
S3 Ga1 Ba1 164.43(3) 7 7_554
S2 Ga1 Ba1 60.98(2) . 7_554
S1 Ga1 Ba1 60.39(2) . 7_554
S3 Ga1 Ba1 93.71(3) . 7_554
Se3' Ga1 Ba1 93.61(3) 7 .
S3 Ga1 Ba1 93.61(3) 7 .
S2 Ga1 Ba1 149.57(3) . .
S1 Ga1 Ba1 64.21(2) . .
S3 Ga1 Ba1 57.60(3) . .
Ba1 Ga1 Ba1 91.677(13) 7_554 .
Se3' Ga1 Ba1 56.26(3) 7 7
S3 Ga1 Ba1 56.26(3) 7 7
S2 Ga1 Ba1 110.28(3) . 7
S1 Ga1 Ba1 57.70(2) . 7
S3 Ga1 Ba1 141.53(3) . 7
Ba1 Ga1 Ba1 109.125(13) 7_554 7
Ba1 Ga1 Ba1 90.293(12) . 7
Se3' Ga1 Ba1 107.39(3) 7 5_545
S3 Ga1 Ba1 107.39(3) 7 5_545
S2 Ga1 Ba1 46.41(2) . 5_545
S1 Ga1 Ba1 142.36(2) . 5_545
S3 Ga1 Ba1 65.14(3) . 5_545
Ba1 Ga1 Ba1 81.981(11) 7_554 5_545
Ba1 Ga1 Ba1 121.788(12) . 5_545
Ba1 Ga1 Ba1 146.346(13) 7 5_545
Se2' Ga2 S2 0.00(5) 2 2
Se2' Ga2 Se2' 114.79(2) 2 3_556
S2 Ga2 Se2' 114.79(2) 2 3_556
Se2' Ga2 S2 114.79(2) 2 3_556
S2 Ga2 S2 114.79(2) 2 3_556
Se2' Ga2 S2 0.00(5) 3_556 3_556
Se2' Ga2 Se2' 114.79(2) 2 4_556
S2 Ga2 Se2' 114.79(2) 2 4_556
Se2' Ga2 Se2' 99.29(4) 3_556 4_556
S2 Ga2 Se2' 99.29(4) 3_556 4_556
Se2' Ga2 S2 114.79(2) 2 4_556
S2 Ga2 S2 114.79(2) 2 4_556
Se2' Ga2 S2 99.29(4) 3_556 4_556
S2 Ga2 S2 99.29(4) 3_556 4_556
Se2' Ga2 S2 0.00(3) 4_556 4_556
Se2' Ga2 S2 99.29(4) 2 .
S2 Ga2 S2 99.29(4) 2 .
Se2' Ga2 S2 114.79(2) 3_556 .
S2 Ga2 S2 114.79(2) 3_556 .
Se2' Ga2 S2 114.79(2) 4_556 .
S2 Ga2 S2 114.79(2) 4_556 .
S1 Cu1 Se1' 99.07(7) . 2_565
S1 Cu1 S1 99.07(7) . 2_565
Se1' Cu1 S1 0.00(5) 2_565 2_565
S1 Cu1 Se1' 112.65(3) . 7
Se1' Cu1 Se1' 117.94(3) 2_565 7
S1 Cu1 Se1' 117.94(3) 2_565 7
S1 Cu1 S1 112.65(3) . 7
Se1' Cu1 S1 117.94(3) 2_565 7
S1 Cu1 S1 117.94(3) 2_565 7
Se1' Cu1 S1 0.00(4) 7 7
S1 Cu1 Se1' 117.94(3) . 8_455
Se1' Cu1 Se1' 112.65(3) 2_565 8_455
S1 Cu1 Se1' 112.65(3) 2_565 8_455
Se1' Cu1 Se1' 97.75(7) 7 8_455
S1 Cu1 Se1' 97.75(7) 7 8_455
S1 Cu1 S1 117.94(3) . 8_455
Se1' Cu1 S1 112.65(3) 2_565 8_455
S1 Cu1 S1 112.65(3) 2_565 8_455
Se1' Cu1 S1 97.75(7) 7 8_455
S1 Cu1 S1 97.75(7) 7 8_455
Se1' Cu1 S1 0.00(2) 8_455 8_455
S1 Cu1 Ba1 67.55(3) . 2_565
Se1' Cu1 Ba1 75.55(3) 2_565 2_565
S1 Cu1 Ba1 75.55(3) 2_565 2_565
Se1' Cu1 Ba1 165.53(5) 7 2_565
S1 Cu1 Ba1 165.53(5) 7 2_565
Se1' Cu1 Ba1 70.821(18) 8_455 2_565
S1 Cu1 Ba1 70.821(18) 8_455 2_565
S1 Cu1 Ba1 75.55(3) . .
Se1' Cu1 Ba1 67.55(3) 2_565 .
S1 Cu1 Ba1 67.55(3) 2_565 .
Se1' Cu1 Ba1 70.821(18) 7 .
S1 Cu1 Ba1 70.821(18) 7 .
Se1' Cu1 Ba1 165.53(5) 8_455 .
S1 Cu1 Ba1 165.53(5) 8_455 .
Ba1 Cu1 Ba1 121.80(5) 2_565 .
S1 Cu1 Ba1 166.07(5) . 8_455
Se1' Cu1 Ba1 70.190(19) 2_565 8_455
S1 Cu1 Ba1 70.190(19) 2_565 8_455
Se1' Cu1 Ba1 67.32(3) 7 8_455
S1 Cu1 Ba1 67.32(3) 7 8_455
Se1' Cu1 Ba1 75.25(3) 8_455 8_455
S1 Cu1 Ba1 75.25(3) 8_455 8_455
Ba1 Cu1 Ba1 116.233(9) 2_565 8_455
Ba1 Cu1 Ba1 91.797(9) . 8_455
S1 Cu1 Ba1 70.190(19) . 7
Se1' Cu1 Ba1 166.07(5) 2_565 7
S1 Cu1 Ba1 166.07(5) 2_565 7
Se1' Cu1 Ba1 75.25(3) 7 7
S1 Cu1 Ba1 75.25(3) 7 7
Se1' Cu1 Ba1 67.32(3) 8_455 7
S1 Cu1 Ba1 67.32(3) 8_455 7
Ba1 Cu1 Ba1 91.797(9) 2_565 7
Ba1 Cu1 Ba1 116.233(9) . 7
Ba1 Cu1 Ba1 121.76(5) 8_455 7
Ga1 S1 Cu1 122.68(4) . .
Ga1 S1 Cu1 119.53(4) . 7_554
Cu1 S1 Cu1 81.59(2) . 7_554
Ga1 S1 Ba1 165.52(3) . 2_565
Cu1 S1 Ba1 68.765(19) . 2_565
Cu1 S1 Ba1 68.544(19) 7_554 2_565
Ga1 S1 Ba1 86.53(2) . 7
Cu1 S1 Ba1 66.87(4) . 7
Cu1 S1 Ba1 147.21(4) 7_554 7
Ba1 S1 Ba1 90.93(2) 2_565 7
Ga1 S1 Ba1 83.08(2) . 7_554
Cu1 S1 Ba1 146.42(4) . 7_554
Cu1 S1 Ba1 66.03(3) 7_554 7_554
Ba1 S1 Ba1 90.324(19) 2_565 7_554
Ba1 S1 Ba1 142.24(2) 7 7_554
Ga1 S1 Ba1 79.86(2) . .
Cu1 S1 Ba1 63.09(2) . .
Cu1 S1 Ba1 62.96(2) 7_554 .
Ba1 S1 Ba1 114.447(19) 2_565 .
Ba1 S1 Ba1 107.22(2) 7 .
Ba1 S1 Ba1 106.48(2) 7_554 .
Ga1 S2 Ga2 107.48(4) . .
Ga1 S2 Ba1 102.10(3) . 5_545
Ga2 S2 Ba1 119.40(3) . 5_545
Ga1 S2 Ba1 82.69(3) . 7_554
Ga2 S2 Ba1 126.12(3) . 7_554
Ba1 S2 Ba1 108.98(2) 5_545 7_554
Ga1 S3 Ga1 112.73(4) 7_554 .
Ga1 S3 Ba1 136.87(4) 7_554 4_656
Ga1 S3 Ba1 106.58(3) . 4_656
Ga1 S3 Ba1 88.11(3) 7_554 .
Ga1 S3 Ba1 85.59(3) . .
Ba1 S3 Ba1 112.38(3) 4_656 .
Ga1 S3 Ba1 86.46(3) 7_554 5_545
Ga1 S3 Ba1 82.46(3) . 5_545
Ba1 S3 Ba1 81.66(2) 4_656 5_545
Ba1 S3 Ba1 163.79(3) . 5_545

loop_
_geom_bond_atom_site_label_1
_geom_bond_atom_site_label_2
_geom_bond_distance
_geom_bond_site_symmetry_2
Ba1 Se3' 3.1725(9) 3_566
Ba1 S3 3.1725(9) 3_566
Ba1 Se2' 3.1910(9) 5
Ba1 S2 3.1910(9) 5
Ba1 Se1' 3.2362(8) 2_565
Ba1 S1 3.2362(8) 2_565
Ba1 Cu1 3.2638(9) .
Ba1 Cu1 3.2644(9) 7_554
Ba1 S3 3.2817(10) .
Ba1 Se1' 3.3398(8) 7_554
Ba1 S1 3.3398(8) 7_554
Ba1 Se1' 3.3735(8) 7
Ba1 S1 3.3735(8) 7
Ba1 Se2' 3.3960(9) 7
Ba1 S2 3.3960(9) 7
Ba1 S1 3.5444(8) .
Ba1 Ga1 3.8520(6) 7
Ba1 Ga1 3.8751(5) .
Ga1 Se3' 2.2984(10) 7
Ga1 S3 2.2984(10) 7
Ga1 S2 2.3007(10) .
Ga1 S1 2.3098(8) .
Ga1 S3 2.3287(10) .
Ga1 Ba1 3.8520(6) 7_554
Ga1 Ba1 3.9440(6) 7
Ga1 Ba1 4.3075(6) 5_545
Ga2 Se2' 2.3054(8) 2
Ga2 S2 2.3054(8) 2
Ga2 Se2' 2.3054(8) 3_556
Ga2 S2 2.3054(8) 3_556
Ga2 Se2' 2.3054(8) 4_556
Ga2 S2 2.3054(8) 4_556
Ga2 S2 2.3054(8) .
Cu1 S1 2.4184(13) .
Cu1 Se1' 2.4184(13) 2_565
Cu1 S1 2.4184(13) 2_565
Cu1 Se1' 2.4425(13) 7
Cu1 S1 2.4425(13) 7
Cu1 Se1' 2.4425(13) 8_455
Cu1 S1 2.4425(13) 8_455
Cu1 Ba1 3.2638(9) 2_565
Cu1 Ba1 3.2644(8) 8_455
Cu1 Ba1 3.2644(8) 7
S1 Cu1 2.4425(13) 7_554
S1 Ba1 3.2362(8) 2_565
S1 Ba1 3.3398(8) 7
S1 Ba1 3.3735(8) 7_554
S2 Ba1 3.1910(9) 5_545
S2 Ba1 3.3960(9) 7_554
S3 Ga1 2.2984(10) 7_554
S3 Ba1 3.1725(9) 4_656
S3 Ba1 3.9423(10) 5_545
